data_2013091
loop_
_publ_author_name
'Blake, Alexander J.'
'De, Binod B.'
'Li, Wan-Sheung'
'Thomas, Neil R.'

_publ_section_title
;Retroracemization using new forms of Belokon's original ligand: intermediate
 Ni^II^ complexes of
 <i>N</i>-({2-[<i>N</i>-(<i>S</i>)-alkylprolylamino]phenyl}phenylmethylene)-(<i>S</i>)-phenylalanine
 (alkyl is 2-picolyl, 3-picolyl or ethyl)
;
_journal_issue 12
_journal_name_full 'Acta Crystallographica Section C'
_journal_page_first m570
_journal_page_last m574
_journal_paper_doi 10.1107/S0108270102018309
_journal_volume 58
_journal_year 2002
_chemical_formula_iupac '[Ni (C29 H29 N3 O3)]'
_chemical_formula_moiety 'C29 H29 N3 Ni O3'
_chemical_formula_sum 'C29 H29 N3 Ni O3'
_chemical_formula_weight 526.26
_chemical_name_systematic
;
[N-({2-[N-(S)-ethylprolylamino]phenyl}phenylmethylene)-(S)-
phenylalaninato]nickel(II)
;
_space_group_IT_number 19
_symmetry_cell_setting orthorhombic
_symmetry_space_group_name_Hall 'P 2ac 2ab'
_symmetry_space_group_name_H-M 'P 21 21 21'
_atom_sites_solution_hydrogens geom
_atom_sites_solution_primary direct
_audit_creation_method SHELXL97
_cell_angle_alpha 90
_cell_angle_beta 90
_cell_angle_gamma 90
_cell_formula_units_Z 4
_cell_length_a 9.692(3)
_cell_length_b 10.047(2)
_cell_length_c 26.060(6)
_cell_measurement_reflns_used 35
_cell_measurement_temperature 220(2)
_cell_measurement_theta_max 14.5
_cell_measurement_theta_min 12.5
_cell_volume 2537.6(11)
_computing_cell_refinement STADI4
_computing_data_collection 'STADI4 (Stoe & Cie, 1995)'
_computing_data_reduction 'X-RED (Stoe & Cie, 1995)'
_computing_molecular_graphics 'SHELXTL/PC (Bruker, 1997)'
_computing_publication_material 'SHELXL97 and PLATON (Spek, 2002)'
_computing_structure_refinement 'SHELXL97 (Sheldrick, 1997)'
_computing_structure_solution 'SHELXS97 (Sheldrick, 1990)'
_diffrn_ambient_temperature 220(2)
_diffrn_measured_fraction_theta_full 0.998
_diffrn_measured_fraction_theta_max 0.998
_diffrn_measurement_device_type 'Stoe Stadi-4 four-circle'
_diffrn_measurement_method '\w/\q learnt profile'
_diffrn_radiation_monochromator graphite
_diffrn_radiation_source 'fine-focus sealed tube'
_diffrn_radiation_type MoK\a
_diffrn_radiation_wavelength 0.71073
_diffrn_reflns_av_R_equivalents 0.011
_diffrn_reflns_av_sigmaI/netI 0.017
_diffrn_reflns_limit_h_max 11
_diffrn_reflns_limit_h_min 0
_diffrn_reflns_limit_k_max 11
_diffrn_reflns_limit_k_min 0
_diffrn_reflns_limit_l_max 31
_diffrn_reflns_limit_l_min 0
_diffrn_reflns_number 2570
_diffrn_reflns_theta_full 25.02
_diffrn_reflns_theta_max 25.02
_diffrn_reflns_theta_min 2.56
_diffrn_standards_decay_% 'variation +-3.6'
_diffrn_standards_interval_time 60
_diffrn_standards_number 3
_exptl_absorpt_coefficient_mu 0.800
_exptl_absorpt_correction_T_max 0.765
_exptl_absorpt_correction_T_min 0.568
_exptl_absorpt_correction_type numerical
_exptl_absorpt_process_details '(X-RED; Stoe & Cie, 1995)'
_exptl_crystal_colour 'dark red'
_exptl_crystal_density_diffrn 1.377
_exptl_crystal_density_meas ?
_exptl_crystal_density_method 'not measured'
_exptl_crystal_description block
_exptl_crystal_F_000 1104
_exptl_crystal_size_max 0.78
_exptl_crystal_size_mid 0.47
_exptl_crystal_size_min 0.39
_refine_diff_density_max 0.93
_refine_diff_density_min -0.56
_refine_ls_abs_structure_details '(Flack, 1983) with x Friedel pairs'
_refine_ls_abs_structure_Flack -0.03(3)
_refine_ls_extinction_coef 0.012(2)
_refine_ls_extinction_expression Fc^*^=kFc[1+0.001xFc^2^\l^3^/sin(2\q)]^-1/4^
_refine_ls_extinction_method 'SHELXL97 (Sheldrick, 1997)'
_refine_ls_goodness_of_fit_ref 1.08
_refine_ls_hydrogen_treatment constr
_refine_ls_matrix_type full
_refine_ls_number_parameters 326
_refine_ls_number_reflns 2560
_refine_ls_number_restraints 109
_refine_ls_restrained_S_all 1.08
_refine_ls_R_factor_all 0.055
_refine_ls_R_factor_gt 0.050
_refine_ls_shift/su_max 0.002
_refine_ls_shift/su_mean 0.000
_refine_ls_structure_factor_coef Fsqd
_refine_ls_weighting_details 'calc w = 1/[\s^2^(Fo^2^)+(0.074P)^2^+2.47P] where P=(Fo^2^+2Fc^2^)/3'
_refine_ls_weighting_scheme calc
_refine_ls_wR_factor_gt 0.128
_refine_ls_wR_factor_ref 0.135
_reflns_number_gt 2358
_reflns_number_total 2560
_reflns_threshold_expression I>2\s(I)
_cod_data_source_file sk1578.cif
_cod_data_source_block III
_cod_depositor_comments
;
The following automatic conversions were performed:
'_geom_bond_publ_flag' value 'Yes' changed to 'yes' according to
'/home/saulius/struct/CIF-dictionaries/cif_core.dic' dictionary named
'cif_core.dic' version 2.4.1 from 2010-06-29 (4 times).

Automatic conversion script
Id: cif_fix_enum 1527 2010-12-29 10:47:43Z saulius 

The following automatic conversions were performed:

'_geom_bond_publ_flag' value 'Yes' changed to 'yes' according to
/home/saulius/struct/CIF-dictionaries/cif_core.dic dictionary named
'cif_core.dic' version 2.4.1 from 2010-06-29 (4
times).

'_geom_angle_publ_flag' value 'Yes' changed to 'yes'
according to /home/saulius/struct/CIF-dictionaries/cif_core.dic
dictionary named 'cif_core.dic' version 2.4.1 from 2010-06-29 (6
times).

Automatic conversion script
Id: cif_fix_values 1715 2011-07-08 13:25:40Z adriana 

The following automatic conversions were performed:

'_exptl_crystal_density_meas' value 'not measured' was changed to '?'
- the value is perceived as not measured.

Automatic conversion script
Id: cif_fix_values 3008 2015-01-20 13:52:24Z robertas 
;
_cod_database_code 2013091
_cod_database_fobs_code 2013091

loop_
_symmetry_equiv_pos_as_xyz
'x, y, z'
'-x+1/2, -y, z+1/2'
'-x, y+1/2, -z+1/2'
'x+1/2, -y+1/2, -z'

loop_
_atom_site_label
_atom_site_fract_x
_atom_site_fract_y
_atom_site_fract_z
_atom_site_U_iso_or_equiv
_atom_site_adp_type
_atom_site_calc_flag
_atom_site_refinement_flags
_atom_site_occupancy
_atom_site_disorder_assembly
_atom_site_disorder_group
_atom_site_type_symbol
Ni 0.44496(7) 0.17379(7) 0.88010(2) 0.0465(3) Uani d U 1 . . Ni
O1 0.7891(5) -0.0177(6) 0.8913(2) 0.0803(15) Uani d U 1 . . O
O2 0.2827(5) 0.2460(5) 0.90524(15) 0.0624(12) Uani d U 1 . . O
N2 0.5474(7) 0.2202(5) 0.94171(19) 0.0682(14) Uani d DU 1 . . N
O3 0.0574(5) 0.2615(6) 0.88950(17) 0.0869(17) Uani d U 1 . . O
N3 0.6087(5) 0.1066(5) 0.85640(18) 0.0497(11) Uani d U 1 . . N
N4 0.3456(5) 0.1311(5) 0.82188(17) 0.0477(11) Uani d U 1 . . N
C1 0.6231(12) 0.3483(8) 0.9328(4) 0.122(4) Uani d DU 1 . . C
H1A 0.6746 0.3704 0.9640 0.146 Uiso calc R 1 . . H
H1B 0.6905 0.3342 0.9053 0.146 Uiso calc R 1 . . H
C2 0.5372(12) 0.4626(9) 0.9191(4) 0.115(3) Uani d DU 1 . . C
H2A 0.5955 0.5394 0.9129 0.173 Uiso calc R 1 . . H
H2B 0.4742 0.4820 0.9471 0.173 Uiso calc R 1 . . H
H2C 0.4849 0.4422 0.8884 0.173 Uiso calc R 1 . . H
C7 0.4801(10) 0.2292(11) 0.9879(3) 0.095(2) Uani d U 1 . . C
H7A 0.3924 0.2772 0.9850 0.114 Uiso calc R 1 . . H
H7B 0.5376 0.2707 1.0144 0.114 Uiso calc R 1 . . H
C8 0.4599(10) 0.0876(10) 0.9971(3) 0.094(2) Uani d U 1 . . C
H8A 0.3918 0.0508 0.9732 0.113 Uiso calc R 1 . . H
H8B 0.4282 0.0718 1.0323 0.113 Uiso calc R 1 . . H
C9 0.6071(14) 0.0222(10) 0.9880(3) 0.123(4) Uani d U 1 . . C
H9A 0.6003 -0.0686 0.9745 0.148 Uiso calc R 1 . . H
H9B 0.6638 0.0226 1.0192 0.148 Uiso calc R 1 . . H
C10 0.6624(7) 0.1251(7) 0.9459(2) 0.0604(15) Uani d U 1 . . C
H10 0.7451 0.1715 0.9593 0.072 Uiso calc R 1 . . H
C11 0.6953(6) 0.0629(7) 0.8943(2) 0.0570(14) Uani d U 1 . . C
C12 0.6417(6) 0.0877(6) 0.8046(2) 0.0517(13) Uani d U 1 . . C
C13 0.7807(8) 0.0781(9) 0.7900(3) 0.076(2) Uani d U 1 . . C
H13 0.8504 0.0844 0.8150 0.091 Uiso calc R 1 . . H
C14 0.8164(8) 0.0594(10) 0.7386(3) 0.086(2) Uani d U 1 . . C
H14 0.9098 0.0517 0.7294 0.103 Uiso calc R 1 . . H
C15 0.7169(9) 0.0523(10) 0.7014(3) 0.085(2) Uani d U 1 . . C
H15 0.7412 0.0377 0.6669 0.102 Uiso calc R 1 . . H
C16 0.5816(8) 0.0668(8) 0.7151(3) 0.0692(19) Uani d U 1 . . C
H16 0.5133 0.0631 0.6896 0.083 Uiso calc R 1 . . H
C17 0.5415(6) 0.0870(6) 0.7664(2) 0.0508(13) Uani d U 1 . . C
C18 0.3919(6) 0.1005(6) 0.7763(2) 0.0479(13) Uani d U 1 . . C
C19 0.2948(6) 0.0864(7) 0.7319(2) 0.0489(13) Uani d U 1 . . C
C20 0.2497(7) -0.0409(7) 0.7172(2) 0.0607(16) Uani d U 1 . . C
H20 0.2812 -0.1168 0.7347 0.073 Uiso calc R 1 . . H
C21 0.1588(8) -0.0536(9) 0.6766(3) 0.0756(19) Uani d U 1 . . C
H21 0.1281 -0.1382 0.6663 0.091 Uiso calc R 1 . . H
C22 0.1131(7) 0.0590(10) 0.6513(2) 0.079(2) Uani d U 1 . . C
H22 0.0487 0.0505 0.6245 0.095 Uiso calc R 1 . . H
C23 0.1599(8) 0.1819(10) 0.6646(2) 0.0779(19) Uani d U 1 . . C
H23 0.1307 0.2571 0.6461 0.093 Uiso calc R 1 . . H
C24 0.2518(7) 0.1967(7) 0.7059(2) 0.0621(16) Uani d U 1 . . C
H24 0.2833 0.2816 0.7155 0.074 Uiso calc R 1 . . H
C25 0.1949(6) 0.1368(7) 0.8314(2) 0.0564(15) Uani d U 1 . . C
H25 0.1483 0.1784 0.8017 0.068 Uiso calc R 1 . . H
C26 0.1343(6) -0.0042(8) 0.8406(3) 0.0682(17) Uani d U 1 . . C
H26A 0.0353 0.0050 0.8474 0.082 Uiso calc R 1 . . H
H26B 0.1442 -0.0554 0.8088 0.082 Uiso calc R 1 . . H
C27 0.1972(7) -0.0832(7) 0.8835(3) 0.0613(14) Uani d U 1 . . C
C28 0.3234(8) -0.1473(7) 0.8772(3) 0.0789(19) Uani d U 1 . . C
H28 0.3716 -0.1391 0.8460 0.095 Uiso calc R 1 . . H
C29 0.3779(11) -0.2226(9) 0.9163(4) 0.100(3) Uani d U 1 . . C
H29 0.4635 -0.2650 0.9119 0.120 Uiso calc R 1 . . H
C30 0.3094(10) -0.2361(8) 0.9612(4) 0.094(2) Uani d U 1 . . C
H30 0.3468 -0.2894 0.9874 0.113 Uiso calc R 1 . . H
C31 0.1866(10) -0.1731(9) 0.9689(3) 0.087(2) Uani d U 1 . . C
H31 0.1409 -0.1814 1.0005 0.105 Uiso calc R 1 . . H
C32 0.1293(8) -0.0971(8) 0.9303(3) 0.0712(18) Uani d U 1 . . C
H32 0.0441 -0.0545 0.9356 0.085 Uiso calc R 1 . . H
C33 0.1734(7) 0.2229(7) 0.8788(2) 0.0620(15) Uani d U 1 . . C

loop_
_atom_site_aniso_label
_atom_site_aniso_U_11
_atom_site_aniso_U_22
_atom_site_aniso_U_33
_atom_site_aniso_U_12
_atom_site_aniso_U_13
_atom_site_aniso_U_23
Ni 0.0469(4) 0.0511(4) 0.0415(4) 0.0131(3) -0.0033(3) -0.0021(3)
O1 0.059(3) 0.099(4) 0.083(3) 0.032(3) -0.006(2) 0.003(3)
O2 0.063(2) 0.080(3) 0.044(2) 0.033(2) -0.0041(19) -0.009(2)
N2 0.081(4) 0.073(3) 0.051(3) 0.027(3) -0.024(3) -0.013(2)
O3 0.065(3) 0.137(5) 0.059(3) 0.054(3) 0.001(2) -0.004(3)
N3 0.039(2) 0.058(3) 0.052(2) 0.003(2) -0.0038(19) -0.004(2)
N4 0.047(2) 0.055(3) 0.042(2) 0.013(2) 0.0015(19) -0.004(2)
C1 0.155(10) 0.085(5) 0.125(7) -0.015(5) -0.049(6) -0.023(5)
C2 0.155(10) 0.098(5) 0.094(6) -0.024(7) -0.005(7) 0.009(5)
C7 0.100(6) 0.114(5) 0.071(4) 0.033(5) -0.014(4) -0.024(4)
C8 0.091(5) 0.115(6) 0.076(5) -0.039(6) 0.013(5) -0.016(5)
C9 0.214(11) 0.099(6) 0.056(4) 0.072(7) -0.003(5) 0.017(4)
C10 0.047(3) 0.074(4) 0.060(3) 0.006(3) -0.012(3) -0.001(3)
C11 0.042(3) 0.065(4) 0.064(3) 0.006(3) -0.003(3) 0.003(3)
C12 0.044(3) 0.052(3) 0.059(3) 0.001(3) 0.008(2) -0.001(3)
C13 0.052(4) 0.101(6) 0.075(4) 0.010(4) 0.007(3) 0.005(4)
C14 0.058(4) 0.114(7) 0.085(5) 0.014(5) 0.024(3) 0.014(5)
C15 0.078(5) 0.105(6) 0.071(4) 0.005(5) 0.029(4) -0.002(4)
C16 0.068(4) 0.085(5) 0.054(3) 0.009(4) 0.011(3) -0.008(4)
C17 0.054(3) 0.048(3) 0.050(3) -0.007(3) 0.005(2) -0.005(2)
C18 0.053(3) 0.048(3) 0.043(3) 0.003(3) 0.000(2) -0.001(2)
C19 0.050(3) 0.058(3) 0.039(3) 0.002(3) 0.004(2) -0.005(2)
C20 0.059(4) 0.068(4) 0.055(3) 0.003(3) 0.002(3) -0.014(3)
C21 0.055(4) 0.109(5) 0.063(4) -0.011(4) 0.005(3) -0.034(4)
C22 0.054(4) 0.140(6) 0.045(3) 0.001(4) -0.002(3) -0.022(4)
C23 0.071(4) 0.114(5) 0.049(3) 0.020(5) -0.004(3) 0.003(4)
C24 0.064(4) 0.076(4) 0.046(3) 0.004(3) 0.000(3) 0.004(3)
C25 0.044(3) 0.082(4) 0.043(3) 0.018(3) -0.004(2) 0.005(3)
C26 0.044(3) 0.102(5) 0.059(3) 0.002(3) 0.005(3) -0.007(3)
C27 0.055(3) 0.062(3) 0.066(3) -0.007(3) 0.007(3) -0.004(3)
C28 0.077(4) 0.070(4) 0.090(5) 0.015(4) 0.016(4) 0.005(4)
C29 0.101(6) 0.074(5) 0.125(7) 0.026(5) 0.012(5) 0.024(5)
C30 0.099(6) 0.069(5) 0.114(6) -0.009(4) -0.015(5) 0.033(5)
C31 0.095(5) 0.078(5) 0.089(5) -0.019(5) 0.011(4) 0.021(4)
C32 0.065(4) 0.071(4) 0.077(4) -0.008(4) 0.009(3) 0.006(3)
C33 0.061(3) 0.080(4) 0.045(3) 0.030(3) 0.000(3) 0.010(3)

loop_
_atom_type_symbol
_atom_type_description
_atom_type_scat_dispersion_real
_atom_type_scat_dispersion_imag
_atom_type_scat_source
C C 0.0033 0.0016 'International Tables Vol C Tables 4.2.6.8 and 6.1.1.4'
H H 0.0000 0.0000 'International Tables Vol C Tables 4.2.6.8 and 6.1.1.4'
N N 0.0061 0.0033 'International Tables Vol C Tables 4.2.6.8 and 6.1.1.4'
O O 0.0106 0.0060 'International Tables Vol C Tables 4.2.6.8 and 6.1.1.4'
Ni Ni 0.3393 1.1124 'International Tables Vol C Tables 4.2.6.8 and 6.1.1.4'

loop_
_geom_angle_atom_site_label_1
_geom_angle_atom_site_label_2
_geom_angle_atom_site_label_3
_geom_angle
_geom_angle_publ_flag
N2 Ni N3 85.7(2) yes
N2 Ni N4 179.2(2) yes
N2 Ni O2 92.7(2) yes
N3 Ni N4 95.1(2) yes
N3 Ni O2 178.1(2) yes
N4 Ni O2 86.5(2) yes
C33 O2 Ni 116.1(4) ?
C7 N2 C10 109.7(6) ?
C7 N2 C1 108.1(7) ?
C10 N2 C1 101.4(6) ?
C7 N2 Ni 119.9(6) ?
C10 N2 Ni 107.0(4) ?
C1 N2 Ni 109.2(5) ?
C11 N3 C12 120.8(5) ?
C11 N3 Ni 114.0(4) ?
C12 N3 Ni 125.0(4) ?
C18 N4 C25 120.0(5) ?
C18 N4 Ni 128.5(4) ?
C25 N4 Ni 111.5(3) ?
C2 C1 N2 115.7(8) ?
C2 C1 H1A 108.4 ?
N2 C1 H1A 108.4 ?
C2 C1 H1B 108.4 ?
N2 C1 H1B 108.4 ?
H1A C1 H1B 107.4 ?
C1 C2 H2A 109.5 ?
C1 C2 H2B 109.5 ?
H2A C2 H2B 109.5 ?
C1 C2 H2C 109.5 ?
H2A C2 H2C 109.5 ?
H2B C2 H2C 109.5 ?
N2 C7 C8 98.3(7) ?
N2 C7 H7A 112.1 ?
C8 C7 H7A 112.1 ?
N2 C7 H7B 112.1 ?
C8 C7 H7B 112.1 ?
H7A C7 H7B 109.7 ?
C7 C8 C9 105.0(8) ?
C7 C8 H8A 110.8 ?
C9 C8 H8A 110.8 ?
C7 C8 H8B 110.7 ?
C9 C8 H8B 110.7 ?
H8A C8 H8B 108.8 ?
C8 C9 C10 97.8(6) ?
C8 C9 H9A 112.2 ?
C10 C9 H9A 112.2 ?
C8 C9 H9B 112.2 ?
C10 C9 H9B 112.2 ?
H9A C9 H9B 109.8 ?
N2 C10 C11 111.1(5) ?
N2 C10 C9 102.6(6) ?
C11 C10 C9 114.3(6) ?
N2 C10 H10 109.5 ?
C11 C10 H10 109.5 ?
C9 C10 H10 109.5 ?
O1 C11 N3 128.6(6) ?
O1 C11 C10 119.2(6) ?
N3 C11 C10 112.2(5) ?
C17 C12 N3 122.1(5) ?
C17 C12 C13 118.3(6) ?
N3 C12 C13 119.4(6) ?
C14 C13 C12 120.5(7) ?
C14 C13 H13 119.8 ?
C12 C13 H13 119.8 ?
C15 C14 C13 120.8(7) ?
C15 C14 H14 119.6 ?
C13 C14 H14 119.6 ?
C16 C15 C14 118.9(7) ?
C16 C15 H15 120.5 ?
C14 C15 H15 120.5 ?
C15 C16 C17 122.0(7) ?
C15 C16 H16 119.0 ?
C17 C16 H16 119.0 ?
C12 C17 C16 119.2(6) ?
C12 C17 C18 123.9(5) ?
C16 C17 C18 116.8(6) ?
N4 C18 C17 121.2(5) ?
N4 C18 C19 120.6(5) ?
C17 C18 C19 118.1(5) ?
C24 C19 C20 120.6(6) ?
C24 C19 C18 119.9(6) ?
C20 C19 C18 119.5(6) ?
C21 C20 C19 119.4(7) ?
C21 C20 H20 120.3 ?
C19 C20 H20 120.3 ?
C20 C21 C22 119.6(7) ?
C20 C21 H21 120.2 ?
C22 C21 H21 120.2 ?
C23 C22 C21 121.0(6) ?
C23 C22 H22 119.5 ?
C21 C22 H22 119.5 ?
C22 C23 C24 120.2(8) ?
C22 C23 H23 119.9 ?
C24 C23 H23 119.9 ?
C19 C24 C23 119.2(7) ?
C19 C24 H24 120.4 ?
C23 C24 H24 120.4 ?
N4 C25 C33 107.0(5) ?
N4 C25 C26 111.3(5) ?
C33 C25 C26 110.0(5) ?
N4 C25 H25 109.5 ?
C33 C25 H25 109.5 ?
C26 C25 H25 109.5 ?
C27 C26 C25 116.3(5) ?
C27 C26 H26A 108.2 ?
C25 C26 H26A 108.2 ?
C27 C26 H26B 108.2 ?
C25 C26 H26B 108.2 ?
H26A C26 H26B 107.4 ?
C28 C27 C32 118.2(7) ?
C28 C27 C26 120.9(6) ?
C32 C27 C26 120.9(6) ?
C29 C28 C27 120.2(8) ?
C29 C28 H28 119.9 ?
C27 C28 H28 119.9 ?
C30 C29 C28 120.6(9) ?
C30 C29 H29 119.7 ?
C28 C29 H29 119.7 ?
C29 C30 C31 120.6(8) ?
C29 C30 H30 119.7 ?
C31 C30 H30 119.7 ?
C30 C31 C32 120.2(8) ?
C30 C31 H31 119.9 ?
C32 C31 H31 119.9 ?
C31 C32 C27 120.2(8) ?
C31 C32 H32 119.9 ?
C27 C32 H32 119.9 ?
O3 C33 O2 125.4(6) ?
O3 C33 C25 119.4(6) ?
O2 C33 C25 115.1(5) ?

loop_
_geom_bond_atom_site_label_1
_geom_bond_atom_site_label_2
_geom_bond_site_symmetry_2
_geom_bond_distance
_geom_bond_publ_flag
Ni N2 . 1.944(5) yes
Ni N3 . 1.832(5) yes
Ni N4 . 1.847(5) yes
Ni O2 . 1.851(4) yes
O1 C11 . 1.220(7) ?
O2 C33 . 1.284(8) ?
N2 C7 . 1.373(10) ?
N2 C10 . 1.472(8) ?
N2 C1 . 1.499(8) ?
O3 C33 . 1.221(7) ?
N3 C11 . 1.368(7) ?
N3 C12 . 1.400(8) ?
N4 C18 . 1.305(7) ?
N4 C25 . 1.483(7) ?
C1 C2 . 1.463(8) ?
C1 H1A . 0.9800 ?
C1 H1B . 0.9800 ?
C2 H2A . 0.9700 ?
C2 H2B . 0.9700 ?
C2 H2C . 0.9700 ?
C7 C8 . 1.456(14) ?
C7 H7A . 0.9800 ?
C7 H7B . 0.9800 ?
C8 C9 . 1.589(14) ?
C8 H8A . 0.9800 ?
C8 H8B . 0.9800 ?
C9 C10 . 1.600(11) ?
C9 H9A . 0.9800 ?
C9 H9B . 0.9800 ?
C10 C11 . 1.518(9) ?
C10 H10 . 0.9900 ?
C12 C17 . 1.392(8) ?
C12 C13 . 1.404(9) ?
C13 C14 . 1.396(11) ?
C13 H13 . 0.9400 ?
C14 C15 . 1.369(11) ?
C14 H14 . 0.9400 ?
C15 C16 . 1.368(10) ?
C15 H15 . 0.9400 ?
C16 C17 . 1.405(9) ?
C16 H16 . 0.9400 ?
C17 C18 . 1.479(9) ?
C18 C19 . 1.500(8) ?
C19 C24 . 1.364(9) ?
C19 C20 . 1.404(9) ?
C20 C21 . 1.382(10) ?
C20 H20 . 0.9400 ?
C21 C22 . 1.382(12) ?
C21 H21 . 0.9400 ?
C22 C23 . 1.360(12) ?
C22 H22 . 0.9400 ?
C23 C24 . 1.406(9) ?
C23 H23 . 0.9400 ?
C24 H24 . 0.9400 ?
C25 C33 . 1.522(9) ?
C25 C26 . 1.551(10) ?
C25 H25 . 0.9900 ?
C26 C27 . 1.502(10) ?
C26 H26A . 0.9800 ?
C26 H26B . 0.9800 ?
C27 C28 . 1.392(10) ?
C27 C32 . 1.393(9) ?
C28 C29 . 1.376(11) ?
C28 H28 . 0.9400 ?
C29 C30 . 1.352(13) ?
C29 H29 . 0.9400 ?
C30 C31 . 1.363(12) ?
C30 H30 . 0.9400 ?
C31 C32 . 1.380(11) ?
C31 H31 . 0.9400 ?
C32 H32 . 0.9400 ?
